data_8103067
loop_
_publ_author_name
'Kwang Ha'

_publ_section_title
;
 Crystal structure of dibromo(2,2'-bipyrimidine-\k2N,N')platinum(II),
 PtBr2(C8H6N4)
;
_journal_issue 1
_journal_name_full 'Zeitschrift f\"ur Kristallographie - New Crystal Structures'
_journal_page_first 53
_journal_volume 226
_journal_year 2011
_chemical_formula_moiety 'C8 H6 Br2 N4 Pt'
_chemical_formula_sum 'C8 H6 Br2 N4 Pt'
_chemical_formula_weight 513.08
_chemical_name_systematic
; 
(2,2'-Bipyrimidine-\k^2^N,N')dibromoplatinum(II)
;
_space_group_IT_number 14
_symmetry_cell_setting monoclinic
_symmetry_space_group_name_Hall '-P 2ybc'
_symmetry_space_group_name_H-M 'P 1 21/c 1'
_atom_sites_solution_hydrogens geom
_atom_sites_solution_primary direct
_atom_sites_solution_secondary difmap
_audit_creation_method SHELXL-97
_cell_angle_alpha 90.00
_cell_angle_beta 102.160(2)
_cell_angle_gamma 90.00
_cell_formula_units_Z 8
_cell_length_a 15.2137(12)
_cell_length_b 21.3255(17)
_cell_length_c 6.9479(6)
_cell_measurement_reflns_used 3585
_cell_measurement_temperature 200(2)
_cell_measurement_theta_max 25.96
_cell_measurement_theta_min 2.35
_cell_volume 2203.6(3)
_computing_cell_refinement 'SAINT (Bruker, 2000)'
_computing_data_collection 'SMART (Bruker, 2000)'
_computing_data_reduction 'SAINT (Bruker, 2000)'
_computing_molecular_graphics 'ORTEP-III (Farrugia, 1997)'
_computing_publication_material SHELXL97
_computing_structure_refinement 'SHELXL-97 (Sheldrick, 1997)'
_computing_structure_solution 'SHELXS-97 (Sheldrick, 1997)'
_diffrn_ambient_temperature 200(2)
_diffrn_measured_fraction_theta_full 0.994
_diffrn_measured_fraction_theta_max 0.994
_diffrn_measurement_device_type 'Bruker SMART 1000 CCD'
_diffrn_measurement_method '\f and \w scans'
_diffrn_radiation_monochromator graphite
_diffrn_radiation_source 'fine-focus sealed tube'
_diffrn_radiation_type MoK\a
_diffrn_radiation_wavelength 0.71073
_diffrn_reflns_av_R_equivalents 0.0808
_diffrn_reflns_av_sigmaI/netI 0.0920
_diffrn_reflns_limit_h_max 18
_diffrn_reflns_limit_h_min -18
_diffrn_reflns_limit_k_max 20
_diffrn_reflns_limit_k_min -26
_diffrn_reflns_limit_l_max 8
_diffrn_reflns_limit_l_min -8
_diffrn_reflns_number 13550
_diffrn_reflns_theta_full 25.99
_diffrn_reflns_theta_max 25.99
_diffrn_reflns_theta_min 1.91
_diffrn_standards_decay_% 0
_diffrn_standards_interval_count 0
_diffrn_standards_interval_time 0
_diffrn_standards_number 0
_exptl_absorpt_coefficient_mu 19.958
_exptl_absorpt_correction_T_max 1.000
_exptl_absorpt_correction_T_min 0.480
_exptl_absorpt_correction_type multi-scan
_exptl_absorpt_process_details SADABS
_exptl_crystal_colour brown
_exptl_crystal_density_diffrn 3.093
_exptl_crystal_density_method 'not measured'
_exptl_crystal_description rod
_exptl_crystal_F_000 1840
_exptl_crystal_size_max 0.36
_exptl_crystal_size_mid 0.06
_exptl_crystal_size_min 0.05
_refine_diff_density_max 2.433
_refine_diff_density_min -2.672
_refine_diff_density_rms 0.337
_refine_ls_extinction_method none
_refine_ls_goodness_of_fit_ref 0.960
_refine_ls_hydrogen_treatment constr
_refine_ls_matrix_type full
_refine_ls_number_parameters 271
_refine_ls_number_reflns 4319
_refine_ls_number_restraints 0
_refine_ls_restrained_S_all 0.960
_refine_ls_R_factor_all 0.0819
_refine_ls_R_factor_gt 0.0427
_refine_ls_shift/su_max 0.000
_refine_ls_shift/su_mean 0.000
_refine_ls_structure_factor_coef Fsqd
_refine_ls_weighting_details 'calc w=1/[\s^2^(Fo^2^)+(0.0259P)^2^+0.0000P] where P=(Fo^2^+2Fc^2^)/3'
_refine_ls_weighting_scheme calc
_refine_ls_wR_factor_gt 0.0772
_refine_ls_wR_factor_ref 0.0921
_reflns_number_gt 2968
_reflns_number_total 4319
_reflns_threshold_expression >2sigma(I)
_cod_data_source_file 1267-3185.cff
_cod_data_source_block ptbr2(bpym)
_cod_depositor_comments
;
The following automatic conversions were performed:

'_symmetry_cell_setting' value 'Monoclinic' changed to 'monoclinic'
according to /home/saulius/struct/CIF-dictionaries/cif_core.dic
dictionary named 'cif_core.dic' version 2.4.1 from
2010-06-29.

'_exptl_absorpt_correction_type' value 'Multi-scan'
changed to 'multi-scan' according to
/home/saulius/struct/CIF-dictionaries/cif_core.dic dictionary named
'cif_core.dic' version 2.4.1 from 2010-06-29.

Automatic conversion script
Id: cif_fix_values 1715 2011-07-08 13:25:40Z adriana 
;
_cod_original_sg_symbol_H-M 'P 21/c'
_cod_database_code 8103067

loop_
_symmetry_equiv_pos_as_xyz
'x, y, z'
'-x, y+1/2, -z+1/2'
'-x, -y, -z'
'x, -y-1/2, z-1/2'

loop_
_atom_site_label
_atom_site_type_symbol
_atom_site_fract_x
_atom_site_fract_y
_atom_site_fract_z
_atom_site_U_iso_or_equiv
_atom_site_adp_type
_atom_site_occupancy
_atom_site_symmetry_multiplicity
_atom_site_calc_flag
_atom_site_refinement_flags
Pt1 Pt 0.55201(3) 0.27276(2) 0.64902(7) 0.02333(14) Uani 1 1 d .
Br1 Br 0.51166(8) 0.38267(6) 0.62442(19) 0.0315(3) Uani 1 1 d .
Br2 Br 0.70903(8) 0.30283(6) 0.75069(19) 0.0350(3) Uani 1 1 d .
N1 N 0.5737(6) 0.1790(4) 0.6669(14) 0.026(2) Uani 1 1 d .
N2 N 0.4979(7) 0.0807(5) 0.6122(15) 0.031(3) Uani 1 1 d .
N3 N 0.3379(6) 0.1480(5) 0.4917(15) 0.033(3) Uani 1 1 d .
N4 N 0.4235(6) 0.2413(4) 0.5597(13) 0.023(2) Uani 1 1 d .
C1 C 0.6520(8) 0.1488(6) 0.7276(19) 0.036(3) Uani 1 1 d .
H1 H 0.7058 0.1723 0.7692 0.043 Uiso 1 1 calc R
C2 C 0.6554(9) 0.0848(6) 0.730(2) 0.043(4) Uani 1 1 d .
H2 H 0.7110 0.0635 0.7723 0.052 Uiso 1 1 calc R
C3 C 0.5757(9) 0.0515(6) 0.6702(18) 0.034(3) Uani 1 1 d .
H3 H 0.5772 0.0070 0.6709 0.041 Uiso 1 1 calc R
C4 C 0.4995(8) 0.1422(6) 0.6137(17) 0.028(3) Uani 1 1 d .
C5 C 0.4152(8) 0.1778(5) 0.5497(17) 0.026(3) Uani 1 1 d .
C6 C 0.2625(9) 0.1825(6) 0.4373(19) 0.038(3) Uani 1 1 d .
H6 H 0.2059 0.1622 0.3986 0.046 Uiso 1 1 calc R
C7 C 0.2672(8) 0.2469(6) 0.4375(18) 0.032(3) Uani 1 1 d .
H7 H 0.2144 0.2712 0.3932 0.038 Uiso 1 1 calc R
C8 C 0.3494(8) 0.2762(6) 0.5030(17) 0.033(3) Uani 1 1 d .
H8 H 0.3532 0.3207 0.5076 0.039 Uiso 1 1 calc R
Pt2 Pt -0.00858(3) -0.01401(2) 0.74866(7) 0.02183(14) Uani 1 1 d .
Br3 Br 0.01229(9) -0.12612(6) 0.7810(2) 0.0376(3) Uani 1 1 d .
Br4 Br -0.16844(8) -0.03040(6) 0.71553(19) 0.0314(3) Uani 1 1 d .
N5 N -0.0163(6) 0.0804(4) 0.7262(13) 0.025(2) Uani 1 1 d .
N6 N 0.0761(7) 0.1714(5) 0.7543(16) 0.035(3) Uani 1 1 d .
N7 N 0.2255(7) 0.0907(5) 0.8018(15) 0.033(3) Uani 1 1 d .
N8 N 0.1243(6) 0.0056(4) 0.7767(12) 0.018(2) Uani 1 1 d .
C9 C -0.0887(8) 0.1154(5) 0.6886(18) 0.031(3) Uani 1 1 d .
H9 H -0.1460 0.0958 0.6637 0.037 Uiso 1 1 calc R
C10 C -0.0838(9) 0.1805(6) 0.6842(19) 0.038(3) Uani 1 1 d .
H10 H -0.1360 0.2062 0.6571 0.046 Uiso 1 1 calc R
C11 C 0.0024(9) 0.2055(6) 0.7221(18) 0.035(3) Uani 1 1 d .
H11 H 0.0085 0.2498 0.7250 0.042 Uiso 1 1 calc R
C12 C 0.0657(8) 0.1091(5) 0.7511(16) 0.022(3) Uani 1 1 d .
C13 C 0.1442(7) 0.0664(5) 0.7815(17) 0.022(3) Uani 1 1 d .
C14 C 0.2917(8) 0.0500(7) 0.8120(19) 0.038(3) Uani 1 1 d .
H14 H 0.3511 0.0657 0.8253 0.045 Uiso 1 1 calc R
C15 C 0.2790(8) -0.0139(6) 0.8044(18) 0.032(3) Uani 1 1 d .
H15 H 0.3280 -0.0421 0.8119 0.038 Uiso 1 1 calc R
C16 C 0.1919(8) -0.0351(6) 0.7855(17) 0.030(3) Uani 1 1 d .
H16 H 0.1798 -0.0788 0.7786 0.036 Uiso 1 1 calc R

loop_
_atom_site_aniso_label
_atom_site_aniso_U_11
_atom_site_aniso_U_22
_atom_site_aniso_U_33
_atom_site_aniso_U_23
_atom_site_aniso_U_13
_atom_site_aniso_U_12
Pt1 0.0234(3) 0.0228(3) 0.0237(3) 0.0010(2) 0.0049(2) -0.0023(2)
Br1 0.0329(7) 0.0233(7) 0.0377(8) 0.0001(6) 0.0064(6) -0.0032(5)
Br2 0.0270(7) 0.0348(8) 0.0409(8) 0.0007(6) 0.0019(6) -0.0071(6)
N1 0.030(6) 0.023(6) 0.023(6) 0.006(5) 0.000(5) 0.006(5)
N2 0.031(6) 0.023(7) 0.037(7) 0.002(5) 0.006(5) 0.003(5)
N3 0.022(6) 0.027(6) 0.045(7) -0.003(5) -0.002(5) 0.000(5)
N4 0.031(6) 0.022(6) 0.018(5) 0.005(4) 0.005(4) 0.000(5)
C1 0.025(7) 0.040(9) 0.042(8) 0.002(7) 0.007(6) 0.007(6)
C2 0.039(9) 0.041(10) 0.049(9) -0.013(7) 0.008(7) 0.018(7)
C3 0.049(9) 0.025(8) 0.028(8) 0.002(6) 0.008(7) 0.009(7)
C4 0.032(8) 0.027(8) 0.028(7) -0.006(6) 0.013(6) -0.001(6)
C5 0.029(7) 0.017(7) 0.031(7) 0.002(6) 0.006(6) -0.003(5)
C6 0.027(8) 0.037(9) 0.048(9) 0.006(7) 0.002(6) -0.003(6)
C7 0.031(8) 0.027(8) 0.034(8) 0.012(6) 0.000(6) 0.001(6)
C8 0.030(8) 0.043(9) 0.021(7) -0.001(6) -0.005(6) 0.002(6)
Pt2 0.0272(3) 0.0143(3) 0.0235(3) -0.0009(2) 0.0043(2) -0.0013(2)
Br3 0.0557(9) 0.0138(7) 0.0450(9) 0.0008(6) 0.0142(7) -0.0007(6)
Br4 0.0295(7) 0.0288(8) 0.0357(8) -0.0049(6) 0.0066(6) -0.0069(6)
N5 0.017(5) 0.023(6) 0.029(6) 0.006(5) -0.005(4) -0.006(4)
N6 0.042(7) 0.015(6) 0.046(7) 0.002(5) 0.004(6) -0.004(5)
N7 0.031(7) 0.023(6) 0.044(7) 0.001(5) 0.005(5) 0.000(5)
N8 0.026(5) 0.013(6) 0.010(5) 0.001(4) -0.008(4) 0.001(4)
C9 0.031(8) 0.017(7) 0.048(9) 0.009(6) 0.014(6) 0.015(6)
C10 0.037(8) 0.032(9) 0.044(9) -0.010(7) 0.005(7) 0.005(7)
C11 0.042(9) 0.014(7) 0.047(9) 0.003(6) 0.005(7) 0.011(6)
C12 0.027(7) 0.015(7) 0.024(7) -0.001(5) 0.003(5) -0.003(5)
C13 0.014(6) 0.025(8) 0.026(7) -0.009(6) 0.002(5) -0.001(5)
C14 0.024(7) 0.049(10) 0.044(9) 0.003(7) 0.015(6) -0.002(7)
C15 0.020(7) 0.028(8) 0.045(9) 0.001(6) 0.003(6) 0.006(6)
C16 0.036(8) 0.025(8) 0.026(7) 0.005(6) 0.001(6) 0.019(6)

loop_
_atom_type_symbol
_atom_type_description
_atom_type_scat_dispersion_real
_atom_type_scat_dispersion_imag
_atom_type_scat_source
C C 0.0033 0.0016 'International Tables Vol C Tables 4.2.6.8 and 6.1.1.4'
H H 0.0000 0.0000 'International Tables Vol C Tables 4.2.6.8 and 6.1.1.4'
Br Br -0.2901 2.4595 'International Tables Vol C Tables 4.2.6.8 and 6.1.1.4'
N N 0.0061 0.0033 'International Tables Vol C Tables 4.2.6.8 and 6.1.1.4'
Pt Pt -1.7033 8.3905 'International Tables Vol C Tables 4.2.6.8 and 6.1.1.4'

loop_
_geom_angle_atom_site_label_1
_geom_angle_atom_site_label_2
_geom_angle_atom_site_label_3
_geom_angle
N1 Pt1 N4 80.0(4)
N1 Pt1 Br1 174.8(3)
N4 Pt1 Br1 94.9(3)
N1 Pt1 Br2 96.0(3)
N4 Pt1 Br2 175.9(3)
Br1 Pt1 Br2 89.09(5)
C1 N1 C4 116.2(11)
C1 N1 Pt1 127.9(9)
C4 N1 Pt1 115.9(8)
C4 N2 C3 117.1(11)
C5 N3 C6 118.3(11)
C8 N4 C5 118.4(10)
C8 N4 Pt1 126.9(8)
C5 N4 Pt1 114.6(8)
N1 C1 C2 120.8(12)
N1 C1 H1 119.6
C2 C1 H1 119.6
C1 C2 C3 118.6(12)
C1 C2 H2 120.7
C3 C2 H2 120.7
N2 C3 C2 121.2(12)
N2 C3 H3 119.4
C2 C3 H3 119.4
N2 C4 N1 126.2(11)
N2 C4 C5 119.9(11)
N1 C4 C5 113.9(11)
N3 C5 N4 124.1(11)
N3 C5 C4 120.4(11)
N4 C5 C4 115.5(10)
N3 C6 C7 120.2(12)
N3 C6 H6 119.9
C7 C6 H6 119.9
C6 C7 C8 119.6(12)
C6 C7 H7 120.2
C8 C7 H7 120.2
N4 C8 C7 119.4(12)
N4 C8 H8 120.3
C7 C8 H8 120.3
N5 Pt2 N8 81.0(3)
N5 Pt2 Br3 175.9(3)
N8 Pt2 Br3 94.9(2)
N5 Pt2 Br4 95.5(3)
N8 Pt2 Br4 176.5(2)
Br3 Pt2 Br4 88.61(5)
C9 N5 C12 118.4(10)
C9 N5 Pt2 128.0(8)
C12 N5 Pt2 113.5(7)
C11 N6 C12 116.9(11)
C14 N7 C13 115.7(11)
C13 N8 C16 117.5(10)
C13 N8 Pt2 114.8(7)
C16 N8 Pt2 127.7(8)
N5 C9 C10 121.8(12)
N5 C9 H9 119.1
C10 C9 H9 119.1
C11 C10 C9 115.5(12)
C11 C10 H10 122.2
C9 C10 H10 122.2
N6 C11 C10 123.9(12)
N6 C11 H11 118.0
C10 C11 H11 118.0
N6 C12 N5 123.3(10)
N6 C12 C13 121.3(10)
N5 C12 C13 115.4(10)
N7 C13 N8 126.1(10)
N7 C13 C12 118.7(11)
N8 C13 C12 115.1(10)
N7 C14 C15 123.4(12)
N7 C14 H14 118.3
C15 C14 H14 118.3
C14 C15 C16 116.8(11)
C14 C15 H15 121.6
C16 C15 H15 121.6
N8 C16 C15 120.5(12)
N8 C16 H16 119.8
C15 C16 H16 119.8

loop_
_geom_bond_atom_site_label_1
_geom_bond_atom_site_label_2
_geom_bond_distance
Pt1 N1 2.027(9)
Pt1 N4 2.036(9)
Pt1 Br1 2.4200(14)
Pt1 Br2 2.4302(13)
N1 C1 1.341(14)
N1 C4 1.360(15)
N2 C4 1.312(15)
N2 C3 1.323(15)
N3 C5 1.321(14)
N3 C6 1.348(15)
N4 C8 1.339(14)
N4 C5 1.361(14)
C1 C2 1.366(17)
C1 H1 0.9500
C2 C3 1.391(17)
C2 H2 0.9500
C3 H3 0.9500
C4 C5 1.475(16)
C6 C7 1.376(16)
C6 H6 0.9500
C7 C8 1.387(16)
C7 H7 0.9500
C8 H8 0.9500
Pt2 N5 2.022(9)
Pt2 N8 2.032(9)
Pt2 Br3 2.4162(13)
Pt2 Br4 2.4196(13)
N5 C9 1.310(13)
N5 C12 1.368(13)
N6 C11 1.316(14)
N6 C12 1.337(14)
N7 C14 1.320(15)
N7 C13 1.321(13)
N8 C13 1.330(13)
N8 C16 1.336(13)
C9 C10 1.390(16)
C9 H9 0.9500
C10 C11 1.389(16)
C10 H10 0.9500
C11 H11 0.9500
C12 C13 1.481(15)
C14 C15 1.376(17)
C14 H14 0.9500
C15 C16 1.381(16)
C15 H15 0.9500
C16 H16 0.9500

loop_
_geom_hbond_atom_site_label_D
_geom_hbond_atom_site_label_H
_geom_hbond_atom_site_label_A
_geom_hbond_distance_DH
_geom_hbond_distance_HA
_geom_hbond_distance_DA
_geom_hbond_angle_DHA
_geom_hbond_site_symmetry_A
C1 H1 Br2 0.95 2.79 3.392(14) 122.3 .
C2 H2 Br4 0.95 2.80 3.653(13) 150.0 1_655
C7 H7 N6 0.95 2.45 3.398(16) 175.4 4_565
C8 H8 Br1 0.95 2.72 3.328(13) 122.6 .
C9 H9 Br4 0.95 2.75 3.358(12) 122.9 .
C11 H11 Br3 0.95 2.66 3.598(13) 167.8 2_556
C15 H15 Br1 0.95 2.88 3.819(12) 172.5 2_646
C16 H16 Br3 0.95 2.74 3.347(13) 122.0 .

loop_
_geom_torsion_atom_site_label_1
_geom_torsion_atom_site_label_2
_geom_torsion_atom_site_label_3
_geom_torsion_atom_site_label_4
_geom_torsion
N4 Pt1 N1 C1 -178.2(10)
Br1 Pt1 N1 C1 -166(2)
Br2 Pt1 N1 C1 3.1(10)
N4 Pt1 N1 C4 0.7(8)
Br1 Pt1 N1 C4 13(3)
Br2 Pt1 N1 C4 -178.0(8)
N1 Pt1 N4 C8 -178.6(10)
Br1 Pt1 N4 C8 2.5(9)
Br2 Pt1 N4 C8 -161(3)
N1 Pt1 N4 C5 -1.9(8)
Br1 Pt1 N4 C5 179.2(7)
Br2 Pt1 N4 C5 16(4)
C4 N1 C1 C2 1.4(17)
Pt1 N1 C1 C2 -179.8(9)
N1 C1 C2 C3 -0.5(19)
C4 N2 C3 C2 0.1(17)
C1 C2 C3 N2 -0.2(19)
C3 N2 C4 N1 0.9(18)
C3 N2 C4 C5 179.7(10)
C1 N1 C4 N2 -1.6(17)
Pt1 N1 C4 N2 179.3(9)
C1 N1 C4 C5 179.6(10)
Pt1 N1 C4 C5 0.5(13)
C6 N3 C5 N4 0.6(18)
C6 N3 C5 C4 179.1(11)
C8 N4 C5 N3 -1.7(17)
Pt1 N4 C5 N3 -178.7(9)
C8 N4 C5 C4 179.8(10)
Pt1 N4 C5 C4 2.8(13)
N2 C4 C5 N3 0.4(17)
N1 C4 C5 N3 179.3(10)
N2 C4 C5 N4 178.9(10)
N1 C4 C5 N4 -2.2(15)
C5 N3 C6 C7 1.8(18)
N3 C6 C7 C8 -3.0(19)
C5 N4 C8 C7 0.4(16)
Pt1 N4 C8 C7 177.0(8)
C6 C7 C8 N4 1.9(18)
N8 Pt2 N5 C9 175.3(10)
Br3 Pt2 N5 C9 -178(3)
Br4 Pt2 N5 C9 -5.1(10)
N8 Pt2 N5 C12 -3.5(7)
Br3 Pt2 N5 C12 3(4)
Br4 Pt2 N5 C12 176.1(7)
N5 Pt2 N8 C13 4.3(8)
Br3 Pt2 N8 C13 -175.2(7)
Br4 Pt2 N8 C13 -1(4)
N5 Pt2 N8 C16 -173.8(9)
Br3 Pt2 N8 C16 6.6(9)
Br4 Pt2 N8 C16 -180(99)
C12 N5 C9 C10 -3.5(17)
Pt2 N5 C9 C10 177.7(9)
N5 C9 C10 C11 0.0(18)
C12 N6 C11 C10 -0.6(19)
C9 C10 C11 N6 2.2(19)
C11 N6 C12 N5 -3.3(18)
C11 N6 C12 C13 178.8(11)
C9 N5 C12 N6 5.4(17)
Pt2 N5 C12 N6 -175.7(9)
C9 N5 C12 C13 -176.5(10)
Pt2 N5 C12 C13 2.4(12)
C14 N7 C13 N8 2.2(18)
C14 N7 C13 C12 -174.6(11)
C16 N8 C13 N7 -2.8(17)
Pt2 N8 C13 N7 178.9(9)
C16 N8 C13 C12 174.1(9)
Pt2 N8 C13 C12 -4.2(12)
N6 C12 C13 N7 -3.5(17)
N5 C12 C13 N7 178.4(10)
N6 C12 C13 N8 179.4(10)
N5 C12 C13 N8 1.2(14)
C13 N7 C14 C15 -0.6(18)
N7 C14 C15 C16 -0.1(19)
C13 N8 C16 C15 1.8(16)
Pt2 N8 C16 C15 179.9(8)
C14 C15 C16 N8 -0.5(17)
